data_9014173
loop_
_publ_author_name
'Plasil, J.'
'Fejfarova, K.'
'Novak, M.'
'Dusek, M.'
'Skoda, R.'
'Hlousek, J.'
'Cejka, J.'
'Majzlan, J.'
'Sejkora, J.'
'Machovic, V.'
'Talla, D.'

_publ_section_title
;
 Behounekite, U(SO4)2(H2O)4, From Jachymov (St Joachimsthal), Czech Republic:
 the first natural U4+ sulphate
;
_journal_name_full 'Mineralogical Magazine'
_journal_page_first 2739
_journal_page_last 2753
_journal_paper_doi 10.1180/minmag.2011.075.6.2739
_journal_volume 75
_journal_year 2011
_chemical_compound_source 'Jachymov, Czech Republic'
_chemical_formula_sum 'H8 O12 S2 U'
_chemical_name_mineral Behounekite
_space_group_IT_number 62
_symmetry_space_group_name_Hall '-P 2ac 2n'
_symmetry_space_group_name_H-M 'P n m a'
_cell_angle_alpha 90
_cell_angle_beta 90
_cell_angle_gamma 90
_cell_formula_units_Z 4
_cell_length_a 14.6464
_cell_length_b 11.0786
_cell_length_c 5.6910
_cell_volume 923.431
_database_code_amcsd 0018561
_exptl_crystal_density_diffrn 3.612
_cod_depositor_comments
;
         Z inserted to be consistent with given formula
                                          miguel
;
_cod_original_formula_sum 'U S2 O12 H8'
_cod_database_code 9014173

loop_
_space_group_symop_operation_xyz
x,y,z
x,1/2-y,z
-x,1/2+y,-z
1/2-x,1/2+y,1/2+z
1/2+x,1/2-y,1/2-z
1/2+x,y,1/2-z
1/2-x,-y,1/2+z
-x,-y,-z

loop_
_atom_site_aniso_label
_atom_site_aniso_U_11
_atom_site_aniso_U_22
_atom_site_aniso_U_33
_atom_site_aniso_U_12
_atom_site_aniso_U_13
_atom_site_aniso_U_23
U 0.01010 0.00750 0.01110 0.00000 0.00037 0.00000
S 0.00800 0.00700 0.01320 0.00030 0.00080 0.00010
O1 0.01400 0.01100 0.03400 0.00000 0.01500 0.00000
O2 0.01200 0.01800 0.03300 0.00300 0.00590 0.01290
O3 0.02500 0.01000 0.02100 0.00190 0.00110 0.00020
O4 0.02200 0.01000 0.01900 0.00220 0.00940 0.00100
O5 0.01400 0.02000 0.01900 0.01000 0.00590 0.00350
O6 0.01400 0.02100 0.02300 0.00260 0.00900 0.01120
O7 0.02200 0.01500 0.02600 0.00000 0.01800 0.00000

loop_
_atom_site_label
_atom_site_fract_x
_atom_site_fract_y
_atom_site_fract_z
_atom_site_U_iso_or_equiv
U 0.82892 0.75000 0.12581 0.00960
S 0.85080 0.44510 0.38560 0.00940
O1 0.97600 0.75000 0.30800 0.02000
O2 0.92440 0.62470 0.11040 0.02100
O3 0.83230 0.57570 0.35200 0.01900
O4 0.90650 0.42970 0.59430 0.01700
O5 0.76110 0.38390 0.41650 0.01800
O6 0.89490 0.39680 0.17510 0.01900
O7 0.70330 0.75000 0.38370 0.02100
H1 0.70100 0.68960 0.46700 0.02528
H2 0.91200 0.56800 0.19900 0.02526
H3 0.97700 0.64400 0.13000 0.02526
H5 1.00500 0.68920 0.34700 0.02362

loop_
_cod_related_entry_id
_cod_related_entry_database
_cod_related_entry_code
1 AMCSD 0018561
